data_7232104
loop_
_publ_author_name
'Hyodo, Tadashi'
'Kawahata, Masatoshi'
'Hikami, Yuya'
'Komatsu, Ai'
'Tominaga, Masahide'
'Yamaguchi, Kentaro'

_publ_section_title
;
 Cycloalkanes and cycloalkenes in dispersive force oriented inclusion
 crystals by a functionalized acyclic host molecule
;
_journal_issue 10
_journal_name_full CrystEngComm
_journal_page_first 1548
_journal_paper_doi 10.1039/C8CE01990H
_journal_volume 21
_journal_year 2019
_chemical_formula_sum 'C38 H42 Cl2 N4 O6'
_chemical_formula_weight 721.65
_space_group_crystal_system triclinic
_space_group_IT_number 2
_space_group_name_Hall '-P 1'
_space_group_name_H-M_alt 'P -1'
_symmetry_space_group_name_Hall '-P 1'
_symmetry_space_group_name_H-M 'P -1'
_atom_sites_solution_hydrogens geom
_audit_creation_method SHELXL-2018/3
_audit_update_record
;
2018-11-22 deposited with the CCDC.
2018-12-27 downloaded from the CCDC.
;
_cell_angle_alpha 78.486(3)
_cell_angle_beta 71.671(3)
_cell_angle_gamma 71.466(3)
_cell_formula_units_Z 2
_cell_length_a 9.9249(9)
_cell_length_b 13.0873(12)
_cell_length_c 15.1023(14)
_cell_measurement_reflns_used 9742
_cell_measurement_temperature 100(2)
_cell_measurement_theta_max 78.44
_cell_measurement_theta_min 3.61
_cell_volume 1754.7(3)
_computing_cell_refinement 'SAINT (Bruker AXS, 2015)'
_computing_data_collection 'APEX3 (Bruker AXS, 2015)'
_computing_data_reduction 'SAINT (Bruker AXS, 2015)'
_computing_molecular_graphics 'ORTEP-3 for Windows (Farrugia, 1997)'
_computing_publication_material 'SHELXLE (H\"ubschle et al., 2011)'
_computing_structure_refinement 'SHELXL-2018/3 (Sheldrick, 2018)'
_computing_structure_solution 'SHELXT 2014/5 (Sheldrick, 2014)'
_diffrn_ambient_temperature 100(2)
_diffrn_detector_area_resol_mean 10.24
_diffrn_measured_fraction_theta_full 0.992
_diffrn_measured_fraction_theta_max 0.940
_diffrn_measurement_device_type 'BrukerD8 goniometer'
_diffrn_measurement_method 'omega and phi scans'
_diffrn_radiation_type CuK\a
_diffrn_radiation_wavelength 1.54178
_diffrn_reflns_av_R_equivalents 0.0539
_diffrn_reflns_av_unetI/netI 0.0437
_diffrn_reflns_Laue_measured_fraction_full 0.992
_diffrn_reflns_Laue_measured_fraction_max 0.940
_diffrn_reflns_limit_h_max 11
_diffrn_reflns_limit_h_min -12
_diffrn_reflns_limit_k_max 16
_diffrn_reflns_limit_k_min -16
_diffrn_reflns_limit_l_max 19
_diffrn_reflns_limit_l_min -18
_diffrn_reflns_number 22489
_diffrn_reflns_point_group_measured_fraction_full 0.992
_diffrn_reflns_point_group_measured_fraction_max 0.940
_diffrn_reflns_theta_full 67.679
_diffrn_reflns_theta_max 79.163
_diffrn_reflns_theta_min 3.584
_diffrn_source 'rotating-anode X-ray tube'
_exptl_absorpt_coefficient_mu 2.102
_exptl_absorpt_correction_T_max 0.8757
_exptl_absorpt_correction_T_min 0.7631
_exptl_absorpt_correction_type empirical
_exptl_absorpt_process_details 'SADABS Sheldrick 1996'
_exptl_crystal_colour colourless
_exptl_crystal_density_diffrn 1.366
_exptl_crystal_description prismatic
_exptl_crystal_F_000 760
_exptl_crystal_size_max 0.100
_exptl_crystal_size_mid 0.100
_exptl_crystal_size_min 0.060
_refine_diff_density_max 0.720
_refine_diff_density_min -0.855
_refine_diff_density_rms 0.067
_refine_ls_extinction_method none
_refine_ls_goodness_of_fit_ref 1.064
_refine_ls_hydrogen_treatment constr
_refine_ls_matrix_type full
_refine_ls_number_parameters 491
_refine_ls_number_reflns 7155
_refine_ls_number_restraints 12
_refine_ls_restrained_S_all 1.064
_refine_ls_R_factor_all 0.0745
_refine_ls_R_factor_gt 0.0625
_refine_ls_shift/su_max 0.000
_refine_ls_shift/su_mean 0.000
_refine_ls_structure_factor_coef Fsqd
_refine_ls_weighting_details 'w=1/[\s^2^(Fo^2^)+(0.0995P)^2^+1.1457P] where P=(Fo^2^+2Fc^2^)/3'
_refine_ls_weighting_scheme calc
_refine_ls_wR_factor_gt 0.1745
_refine_ls_wR_factor_ref 0.1851
_reflns_Friedel_coverage 0.000
_reflns_number_gt 5802
_reflns_number_total 7155
_reflns_threshold_expression 'I > 2\s(I)'
_cod_data_source_file c8ce01990h2.cif
_cod_data_source_block 1d
_cod_depositor_comments 'Adding full bibliography for 7232101--7232107.cif.'
_cod_database_code 7232104
_shelx_shelxl_version_number 2018/3
_shelx_space_group_comment
;
The symmetry employed for this shelxl refinement is uniquely defined
by the following loop, which should always be used as a source of
symmetry information in preference to the above space-group names.
They are only intended as comments.
;
_shelx_estimated_absorpt_t_min 0.817
_shelx_estimated_absorpt_t_max 0.884

loop_
_space_group_symop_operation_xyz
'x, y, z'
'-x, -y, -z'

loop_
_atom_site_label
_atom_site_type_symbol
_atom_site_fract_x
_atom_site_fract_y
_atom_site_fract_z
_atom_site_U_iso_or_equiv
_atom_site_adp_type
_atom_site_occupancy
_atom_site_site_symmetry_order
_atom_site_calc_flag
_atom_site_refinement_flags_posn
_atom_site_refinement_flags_adp
_atom_site_refinement_flags_occupancy
_atom_site_disorder_assembly
_atom_site_disorder_group
C1 C 0.2591(2) 0.27512(17) 0.13443(15) 0.0252(4) Uani 1 1 d . . . . .
C2 C 0.1153(2) 0.26179(19) 0.20638(17) 0.0303(5) Uani 1 1 d . . . . .
H2A H 0.040787 0.268227 0.173272 0.036 Uiso 1 1 calc R U . . .
H2B H 0.076201 0.320179 0.248037 0.036 Uiso 1 1 calc R U . . .
C3 C 0.1422(3) 0.1510(2) 0.26550(17) 0.0327(5) Uani 1 1 d . . . . .
H3 H 0.047217 0.144212 0.311830 0.039 Uiso 1 1 calc R U . . .
C4 C 0.2552(3) 0.1421(2) 0.31853(17) 0.0317(5) Uani 1 1 d . . . . .
H4A H 0.271309 0.071239 0.357574 0.038 Uiso 1 1 calc R U . . .
H4B H 0.216571 0.200003 0.360639 0.038 Uiso 1 1 calc R U . . .
C5 C 0.4026(2) 0.15282(18) 0.24861(15) 0.0265(5) Uani 1 1 d . . . . .
C6 C 0.3735(2) 0.26333(17) 0.18836(15) 0.0254(4) Uani 1 1 d . . . . .
H6A H 0.467285 0.271226 0.142892 0.030 Uiso 1 1 calc R U . . .
H6B H 0.336872 0.322128 0.229444 0.030 Uiso 1 1 calc R U . . .
C7 C 0.4574(3) 0.06315(18) 0.18213(16) 0.0282(5) Uani 1 1 d . . . . .
H7A H 0.551317 0.069544 0.135882 0.034 Uiso 1 1 calc R U . . .
H7B H 0.476592 -0.008939 0.219077 0.034 Uiso 1 1 calc R U . . .
C8 C 0.3430(3) 0.07239(18) 0.13017(17) 0.0296(5) Uani 1 1 d . . . . .
H8 H 0.380869 0.013429 0.088175 0.035 Uiso 1 1 calc R U . . .
C9 C 0.3152(3) 0.18303(17) 0.07094(16) 0.0273(5) Uani 1 1 d . . . . .
H9A H 0.240999 0.188992 0.037715 0.033 Uiso 1 1 calc R U . . .
H9B H 0.407838 0.189629 0.023322 0.033 Uiso 1 1 calc R U . . .
C10 C 0.1990(3) 0.06083(19) 0.20155(18) 0.0340(5) Uani 1 1 d . . . . .
H10A H 0.216196 -0.010800 0.239387 0.041 Uiso 1 1 calc R U . . .
H10B H 0.124819 0.065939 0.168613 0.041 Uiso 1 1 calc R U . . .
C11 C 0.2391(2) 0.38655(17) 0.07556(15) 0.0255(4) Uani 1 1 d . . . . .
C12 C 0.3568(2) 0.40728(17) 0.00104(15) 0.0260(4) Uani 1 1 d . . . . .
H12 H 0.447397 0.352191 -0.013025 0.031 Uiso 1 1 calc R U . . .
C13 C 0.3424(2) 0.50803(17) -0.05281(15) 0.0260(4) Uani 1 1 d . . . . .
C14 C 0.2102(3) 0.58874(17) -0.03111(16) 0.0275(5) Uani 1 1 d . . . . .
C15 C 0.0939(3) 0.57033(17) 0.04328(17) 0.0291(5) Uani 1 1 d . . . . .
C16 C 0.1076(3) 0.46866(18) 0.09636(16) 0.0280(5) Uani 1 1 d . . . . .
H16 H 0.026912 0.455577 0.146805 0.034 Uiso 1 1 calc R U . . .
C17 C 0.5817(3) 0.45207(19) -0.15776(17) 0.0340(5) Uani 1 1 d . . . . .
H17A H 0.557160 0.392365 -0.173669 0.051 Uiso 1 1 calc R U . . .
H17B H 0.630864 0.425340 -0.107286 0.051 Uiso 1 1 calc R U . . .
H17C H 0.647772 0.481037 -0.213189 0.051 Uiso 1 1 calc R U . . .
C18 C 0.1984(2) 0.77462(18) -0.05576(17) 0.0280(5) Uani 1 1 d . . . . .
C19 C 0.2423(3) 0.8501(2) 0.0505(2) 0.0378(6) Uani 1 1 d . . . . .
H19 H 0.270977 0.840561 0.106648 0.045 Uiso 1 1 calc R U . . .
C20 C 0.1716(3) 0.95994(19) -0.0698(2) 0.0384(6) Uani 1 1 d . . . . .
C21 C 0.1626(3) 0.87512(18) -0.10776(19) 0.0332(5) Uani 1 1 d . . . . .
H21 H 0.134554 0.884637 -0.164141 0.040 Uiso 1 1 calc R U . . .
C22 C -0.1490(3) 0.6426(2) 0.1361(2) 0.0396(6) Uani 1 1 d . . . . .
H22A H -0.230994 0.708785 0.138595 0.059 Uiso 1 1 calc R U . . .
H22B H -0.118338 0.627683 0.194162 0.059 Uiso 1 1 calc R U . . .
H22C H -0.180838 0.581568 0.129394 0.059 Uiso 1 1 calc R U . . .
C23 C 0.5167(2) 0.14108(19) 0.30142(15) 0.0278(5) Uani 1 1 d . . . . .
C24 C 0.5688(3) 0.2281(2) 0.30308(16) 0.0307(5) Uani 1 1 d . . . . .
H24 H 0.534689 0.296401 0.269712 0.037 Uiso 1 1 calc R U . . .
C25 C 0.6705(3) 0.2152(2) 0.35346(17) 0.0328(5) Uani 1 1 d . . . . .
C26 C 0.7209(3) 0.1154(2) 0.40131(16) 0.0323(5) Uani 1 1 d . . . . .
C27 C 0.6725(2) 0.0273(2) 0.39955(16) 0.0301(5) Uani 1 1 d . . . . .
C28 C 0.5696(3) 0.04066(19) 0.35022(16) 0.0299(5) Uani 1 1 d . . . . .
H28 H 0.534860 -0.018938 0.349661 0.036 Uiso 1 1 calc R U . . .
C29 C 0.6769(4) 0.3992(3) 0.3153(2) 0.0560(8) Uani 1 1 d . . . . .
H29A H 0.703430 0.395621 0.247526 0.084 Uiso 1 1 calc R U . . .
H29B H 0.722877 0.449011 0.327678 0.084 Uiso 1 1 calc R U . . .
H29C H 0.569361 0.425348 0.339044 0.084 Uiso 1 1 calc R U . . .
C30 C 0.7829(3) 0.1473(2) 0.53023(17) 0.0333(5) Uani 1 1 d . . . . .
C31 C 0.6053(4) 0.2299(3) 0.6496(2) 0.0556(8) Uani 1 1 d . . . . .
H31 H 0.502971 0.257738 0.678183 0.067 Uiso 1 1 calc R U . . .
C32 C 0.8374(4) 0.1967(3) 0.6516(2) 0.0480(7) Uani 1 1 d . . . . .
C33 C 0.8915(3) 0.1486(2) 0.56939(18) 0.0395(6) Uani 1 1 d . . . . .
H33 H 0.993829 0.118998 0.542015 0.047 Uiso 1 1 calc R U . . .
C34 C 0.6866(3) -0.1599(2) 0.4468(2) 0.0407(6) Uani 1 1 d . . . . .
H34A H 0.715054 -0.176671 0.381911 0.061 Uiso 1 1 calc R U . . .
H34B H 0.579267 -0.145185 0.472207 0.061 Uiso 1 1 calc R U . . .
H34C H 0.735206 -0.221856 0.484876 0.061 Uiso 1 1 calc R U . . .
N1 N 0.2396(2) 0.76043(16) 0.02216(14) 0.0311(4) Uani 1 1 d . . . . .
N2 N 0.2094(2) 0.95091(18) 0.00909(18) 0.0423(5) Uani 1 1 d . . . . .
N3 N 0.6405(3) 0.1873(2) 0.56914(17) 0.0454(6) Uani 1 1 d . . . . .
N4 N 0.6968(4) 0.2378(2) 0.69385(19) 0.0558(7) Uani 1 1 d . . . . .
O1 O 0.44932(18) 0.53599(12) -0.12731(11) 0.0304(4) Uani 1 1 d . . . . .
O2 O 0.19249(19) 0.68807(12) -0.08893(12) 0.0312(4) Uani 1 1 d . . . . .
O3 O -0.02864(19) 0.65649(13) 0.05837(13) 0.0356(4) Uani 1 1 d . . . . .
O4 O 0.7272(2) 0.29484(16) 0.36083(14) 0.0425(5) Uani 1 1 d . . . . .
O5 O 0.82734(18) 0.10128(15) 0.44937(12) 0.0349(4) Uani 1 1 d . . . . .
O6 O 0.73061(19) -0.06655(15) 0.44886(13) 0.0371(4) Uani 1 1 d . . . . .
Cl1 Cl 0.13466(8) 1.08954(5) -0.12706(6) 0.0558(2) Uani 1 1 d . . . . .
Cl2 Cl 0.95509(13) 0.20613(12) 0.70964(7) 0.0878(4) Uani 1 1 d . . . . .
C35 C -0.0785(15) 0.5319(10) 0.4000(6) 0.095(3) Uani 0.5 1 d . . P A -1
H35A H -0.112167 0.515568 0.350602 0.114 Uiso 0.5 1 calc R U P A -1
H35B H -0.099582 0.611771 0.394034 0.114 Uiso 0.5 1 calc R U P A -1
C36 C -0.1775(16) 0.5012(18) 0.4904(14) 0.127(9) Uani 0.5 1 d . . P A -1
H36A H -0.274284 0.554324 0.490609 0.152 Uiso 0.5 1 calc R U P A -1
H36B H -0.187931 0.431267 0.482017 0.152 Uiso 0.5 1 calc R U P A -1
C37 C -0.173(3) 0.4889(14) 0.5761(14) 0.101(6) Uani 0.5 1 d . U P A -1
H37A H -0.121548 0.411854 0.590903 0.121 Uiso 0.5 1 calc R U P A -1
H37B H -0.275759 0.501271 0.616071 0.121 Uiso 0.5 1 calc R U P A -1
C38 C -0.107(2) 0.5512(14) 0.6043(16) 0.118(6) Uani 0.5 1 d . U P A -1
H38A H -0.097794 0.515821 0.667236 0.142 Uiso 0.5 1 calc R U P A -1
H38B H -0.184484 0.620753 0.615216 0.142 Uiso 0.5 1 calc R U P A -1
C39 C 0.0405(11) 0.5854(7) 0.5567(6) 0.071(2) Uani 0.5 1 d . U P A -1
H39A H 0.012806 0.653012 0.515435 0.085 Uiso 0.5 1 calc R U P A -1
H39B H 0.063882 0.606866 0.608158 0.085 Uiso 0.5 1 calc R U P A -1
C40 C 0.164(3) 0.5306(16) 0.5087(15) 0.125(9) Uani 0.5 1 d . . P A -1
H40A H 0.207419 0.474800 0.554354 0.150 Uiso 0.5 1 calc R U P A -1
H40B H 0.227392 0.580578 0.485501 0.150 Uiso 0.5 1 calc R U P A -1
C41 C 0.1885(18) 0.4670(11) 0.4186(9) 0.065(3) Uani 0.5 1 d . . P A -1
H41A H 0.273977 0.482544 0.368278 0.077 Uiso 0.5 1 calc R U P A -1
H41B H 0.214420 0.388025 0.438272 0.077 Uiso 0.5 1 calc R U P A -1
C42 C 0.0585(19) 0.4957(16) 0.3777(10) 0.103(5) Uani 0.5 1 d . . P A -1
H42A H 0.087761 0.545887 0.321483 0.123 Uiso 0.5 1 calc R U P A -1
H42B H 0.072646 0.427503 0.352835 0.123 Uiso 0.5 1 calc R U P A -1

loop_
_atom_site_aniso_label
_atom_site_aniso_U_11
_atom_site_aniso_U_22
_atom_site_aniso_U_33
_atom_site_aniso_U_23
_atom_site_aniso_U_13
_atom_site_aniso_U_12
C1 0.0247(10) 0.0236(10) 0.0305(10) 0.0038(8) -0.0137(9) -0.0090(8)
C2 0.0252(11) 0.0313(11) 0.0344(12) 0.0039(9) -0.0115(9) -0.0090(9)
C3 0.0246(11) 0.0361(12) 0.0375(12) 0.0096(10) -0.0116(9) -0.0138(9)
C4 0.0292(12) 0.0353(12) 0.0311(11) 0.0084(9) -0.0116(9) -0.0134(9)
C5 0.0263(11) 0.0273(10) 0.0288(10) 0.0056(8) -0.0133(9) -0.0109(8)
C6 0.0255(11) 0.0265(10) 0.0275(10) 0.0032(8) -0.0124(8) -0.0104(8)
C7 0.0288(11) 0.0245(10) 0.0344(11) 0.0052(8) -0.0152(9) -0.0098(8)
C8 0.0330(12) 0.0229(10) 0.0380(12) 0.0027(9) -0.0173(10) -0.0109(9)
C9 0.0304(11) 0.0249(10) 0.0306(11) 0.0027(8) -0.0151(9) -0.0096(8)
C10 0.0320(12) 0.0309(11) 0.0459(14) 0.0090(10) -0.0205(11) -0.0162(9)
C11 0.0292(11) 0.0227(10) 0.0302(11) 0.0012(8) -0.0164(9) -0.0091(8)
C12 0.0292(11) 0.0215(10) 0.0307(11) 0.0010(8) -0.0145(9) -0.0076(8)
C13 0.0315(11) 0.0239(10) 0.0285(10) 0.0017(8) -0.0154(9) -0.0110(8)
C14 0.0351(12) 0.0209(10) 0.0325(11) 0.0023(8) -0.0202(9) -0.0078(8)
C15 0.0307(11) 0.0214(10) 0.0397(12) -0.0026(9) -0.0194(10) -0.0041(8)
C16 0.0277(11) 0.0269(11) 0.0332(11) -0.0003(9) -0.0136(9) -0.0090(9)
C17 0.0364(13) 0.0309(12) 0.0320(12) 0.0012(9) -0.0081(10) -0.0096(10)
C18 0.0219(10) 0.0231(10) 0.0410(12) -0.0028(9) -0.0123(9) -0.0055(8)
C19 0.0336(13) 0.0374(13) 0.0468(14) -0.0141(11) -0.0072(11) -0.0132(10)
C20 0.0232(11) 0.0231(11) 0.0611(17) -0.0009(10) -0.0050(11) -0.0046(9)
C21 0.0252(11) 0.0245(11) 0.0482(14) 0.0031(10) -0.0126(10) -0.0060(8)
C22 0.0343(13) 0.0300(12) 0.0534(15) -0.0073(11) -0.0144(11) -0.0031(10)
C23 0.0255(11) 0.0336(11) 0.0260(10) 0.0053(9) -0.0117(8) -0.0111(9)
C24 0.0329(12) 0.0354(12) 0.0290(11) 0.0054(9) -0.0153(9) -0.0147(9)
C25 0.0338(12) 0.0411(13) 0.0303(11) 0.0042(10) -0.0133(10) -0.0197(10)
C26 0.0256(11) 0.0472(14) 0.0265(11) 0.0020(10) -0.0114(9) -0.0129(10)
C27 0.0247(11) 0.0380(12) 0.0256(10) 0.0058(9) -0.0096(9) -0.0086(9)
C28 0.0273(11) 0.0335(12) 0.0302(11) 0.0059(9) -0.0124(9) -0.0114(9)
C29 0.085(2) 0.0464(16) 0.0623(19) 0.0109(14) -0.0475(18) -0.0359(16)
C30 0.0394(13) 0.0352(12) 0.0290(11) 0.0050(9) -0.0139(10) -0.0159(10)
C31 0.0543(19) 0.0591(19) 0.0510(17) -0.0189(15) -0.0085(14) -0.0101(15)
C32 0.068(2) 0.0551(17) 0.0377(14) 0.0052(12) -0.0230(14) -0.0367(15)
C33 0.0447(15) 0.0470(14) 0.0352(13) 0.0075(11) -0.0182(11) -0.0240(12)
C34 0.0394(14) 0.0374(13) 0.0448(14) 0.0090(11) -0.0198(11) -0.0096(11)
N1 0.0293(10) 0.0286(9) 0.0377(10) -0.0050(8) -0.0116(8) -0.0078(8)
N2 0.0351(12) 0.0322(11) 0.0610(15) -0.0139(10) -0.0064(10) -0.0125(9)
N3 0.0414(13) 0.0522(14) 0.0424(12) -0.0070(10) -0.0136(10) -0.0093(10)
N4 0.0731(19) 0.0566(16) 0.0450(14) -0.0106(12) -0.0144(13) -0.0262(14)
O1 0.0358(9) 0.0252(8) 0.0312(8) 0.0056(6) -0.0133(7) -0.0107(6)
O2 0.0426(9) 0.0194(7) 0.0378(9) 0.0034(6) -0.0237(7) -0.0085(6)
O3 0.0322(9) 0.0251(8) 0.0479(10) -0.0012(7) -0.0158(7) -0.0028(6)
O4 0.0515(11) 0.0470(10) 0.0452(10) 0.0095(8) -0.0292(9) -0.0285(9)
O5 0.0276(8) 0.0497(10) 0.0310(8) 0.0010(7) -0.0140(7) -0.0125(7)
O6 0.0339(9) 0.0405(9) 0.0386(9) 0.0100(7) -0.0200(7) -0.0111(7)
Cl1 0.0406(4) 0.0229(3) 0.0910(6) 0.0051(3) -0.0097(4) -0.0060(2)
Cl2 0.0810(7) 0.1515(11) 0.0598(5) -0.0235(6) -0.0209(5) -0.0618(7)
C35 0.136(10) 0.126(9) 0.053(5) 0.008(5) -0.028(5) -0.088(8)
C36 0.064(7) 0.204(19) 0.111(14) -0.106(14) -0.023(7) 0.018(9)
C37 0.124(13) 0.100(11) 0.088(9) -0.028(9) -0.003(8) -0.057(11)
C38 0.100(12) 0.098(10) 0.155(15) -0.071(10) -0.007(10) -0.019(8)
C39 0.089(6) 0.073(5) 0.057(4) -0.028(4) 0.002(4) -0.041(4)
C40 0.23(2) 0.124(12) 0.088(12) 0.020(9) -0.072(14) -0.131(15)
C41 0.081(6) 0.074(7) 0.043(4) -0.020(5) -0.009(4) -0.026(7)
C42 0.096(12) 0.157(17) 0.063(6) -0.048(8) -0.021(6) -0.025(10)

loop_
_atom_type_symbol
_atom_type_description
_atom_type_scat_dispersion_real
_atom_type_scat_dispersion_imag
_atom_type_scat_source
C C 0.0181 0.0091 'International Tables Vol C Tables 4.2.6.8 and 6.1.1.4'
H H 0.0000 0.0000 'International Tables Vol C Tables 4.2.6.8 and 6.1.1.4'
N N 0.0311 0.0180 'International Tables Vol C Tables 4.2.6.8 and 6.1.1.4'
O O 0.0492 0.0322 'International Tables Vol C Tables 4.2.6.8 and 6.1.1.4'
Cl Cl 0.3639 0.7018 'International Tables Vol C Tables 4.2.6.8 and 6.1.1.4'

loop_
_geom_angle_atom_site_label_1
_geom_angle_atom_site_label_2
_geom_angle_atom_site_label_3
_geom_angle
C2 C1 C11 112.63(18)
C2 C1 C9 107.63(18)
C11 C1 C9 110.79(17)
C2 C1 C6 108.16(18)
C11 C1 C6 108.18(17)
C9 C1 C6 109.37(17)
C1 C2 C3 110.61(18)
C1 C2 H2A 109.5
C3 C2 H2A 109.5
C1 C2 H2B 109.5
C3 C2 H2B 109.5
H2A C2 H2B 108.1
C10 C3 C4 110.21(19)
C10 C3 C2 109.6(2)
C4 C3 C2 109.50(19)
C10 C3 H3 109.2
C4 C3 H3 109.2
C2 C3 H3 109.2
C3 C4 C5 110.22(19)
C3 C4 H4A 109.6
C5 C4 H4A 109.6
C3 C4 H4B 109.6
C5 C4 H4B 109.6
H4A C4 H4B 108.1
C23 C5 C4 110.27(18)
C23 C5 C6 111.83(18)
C4 C5 C6 108.33(18)
C23 C5 C7 110.45(18)
C4 C5 C7 108.21(18)
C6 C5 C7 107.64(17)
C5 C6 C1 111.95(17)
C5 C6 H6A 109.2
C1 C6 H6A 109.2
C5 C6 H6B 109.2
C1 C6 H6B 109.2
H6A C6 H6B 107.9
C8 C7 C5 111.10(18)
C8 C7 H7A 109.4
C5 C7 H7A 109.4
C8 C7 H7B 109.4
C5 C7 H7B 109.4
H7A C7 H7B 108.0
C10 C8 C7 109.33(19)
C10 C8 C9 109.62(19)
C7 C8 C9 109.75(18)
C10 C8 H8 109.4
C7 C8 H8 109.4
C9 C8 H8 109.4
C8 C9 C1 110.11(18)
C8 C9 H9A 109.6
C1 C9 H9A 109.6
C8 C9 H9B 109.6
C1 C9 H9B 109.6
H9A C9 H9B 108.2
C8 C10 C3 108.99(19)
C8 C10 H10A 109.9
C3 C10 H10A 109.9
C8 C10 H10B 109.9
C3 C10 H10B 109.9
H10A C10 H10B 108.3
C16 C11 C12 119.1(2)
C16 C11 C1 121.5(2)
C12 C11 C1 119.39(19)
C13 C12 C11 120.7(2)
C13 C12 H12 119.7
C11 C12 H12 119.7
O1 C13 C14 115.35(19)
O1 C13 C12 125.3(2)
C14 C13 C12 119.4(2)
C15 C14 C13 120.7(2)
C15 C14 O2 119.8(2)
C13 C14 O2 119.4(2)
O3 C15 C14 115.0(2)
O3 C15 C16 125.1(2)
C14 C15 C16 119.8(2)
C11 C16 C15 120.3(2)
C11 C16 H16 119.8
C15 C16 H16 119.8
O1 C17 H17A 109.5
O1 C17 H17B 109.5
H17A C17 H17B 109.5
O1 C17 H17C 109.5
H17A C17 H17C 109.5
H17B C17 H17C 109.5
N1 C18 O2 119.5(2)
N1 C18 C21 123.4(2)
O2 C18 C21 117.1(2)
N2 C19 N1 127.4(3)
N2 C19 H19 116.3
N1 C19 H19 116.3
N2 C20 C21 125.3(2)
N2 C20 Cl1 114.9(2)
C21 C20 Cl1 119.7(2)
C20 C21 C18 113.9(2)
C20 C21 H21 123.1
C18 C21 H21 123.1
O3 C22 H22A 109.5
O3 C22 H22B 109.5
H22A C22 H22B 109.5
O3 C22 H22C 109.5
H22A C22 H22C 109.5
H22B C22 H22C 109.5
C24 C23 C28 118.9(2)
C24 C23 C5 121.91(19)
C28 C23 C5 119.2(2)
C25 C24 C23 120.4(2)
C25 C24 H24 119.8
C23 C24 H24 119.8
O4 C25 C26 115.0(2)
O4 C25 C24 125.4(2)
C26 C25 C24 119.6(2)
C25 C26 C27 121.0(2)
C25 C26 O5 119.7(2)
C27 C26 O5 119.3(2)
O6 C27 C26 115.5(2)
O6 C27 C28 125.3(2)
C26 C27 C28 119.3(2)
C27 C28 C23 120.7(2)
C27 C28 H28 119.6
C23 C28 H28 119.6
O4 C29 H29A 109.5
O4 C29 H29B 109.5
H29A C29 H29B 109.5
O4 C29 H29C 109.5
H29A C29 H29C 109.5
H29B C29 H29C 109.5
N3 C30 O5 119.7(2)
N3 C30 C33 122.9(2)
O5 C30 C33 117.5(2)
N4 C31 N3 127.4(3)
N4 C31 H31 116.3
N3 C31 H31 116.3
N4 C32 C33 125.9(3)
N4 C32 Cl2 113.5(2)
C33 C32 Cl2 120.6(3)
C32 C33 C30 114.0(3)
C32 C33 H33 123.0
C30 C33 H33 123.0
O6 C34 H34A 109.5
O6 C34 H34B 109.5
H34A C34 H34B 109.5
O6 C34 H34C 109.5
H34A C34 H34C 109.5
H34B C34 H34C 109.5
C18 N1 C19 115.9(2)
C19 N2 C20 114.1(2)
C30 N3 C31 116.1(3)
C32 N4 C31 113.7(3)
C13 O1 C17 117.05(17)
C18 O2 C14 117.39(17)
C15 O3 C22 117.02(19)
C25 O4 C29 117.5(2)
C30 O5 C26 117.63(19)
C27 O6 C34 117.19(19)
C42 C35 C36 124.6(14)
C42 C35 H35A 106.2
C36 C35 H35A 106.2
C42 C35 H35B 106.2
C36 C35 H35B 106.2
H35A C35 H35B 106.4
C37 C36 C35 133.4(18)
C37 C36 H36A 103.9
C35 C36 H36A 103.9
C37 C36 H36B 103.9
C35 C36 H36B 103.9
H36A C36 H36B 105.4
C36 C37 C38 120(2)
C36 C37 H37A 107.3
C38 C37 H37A 107.3
C36 C37 H37B 107.3
C38 C37 H37B 107.3
H37A C37 H37B 106.9
C37 C38 C39 131.7(17)
C37 C38 H38A 104.3
C39 C38 H38A 104.3
C37 C38 H38B 104.3
C39 C38 H38B 104.3
H38A C38 H38B 105.6
C40 C39 C38 128.8(10)
C40 C39 H39A 105.1
C38 C39 H39A 105.1
C40 C39 H39B 105.1
C38 C39 H39B 105.1
H39A C39 H39B 105.9
C39 C40 C41 126.0(17)
C39 C40 H40A 105.8
C41 C40 H40A 105.8
C39 C40 H40B 105.8
C41 C40 H40B 105.8
H40A C40 H40B 106.2
C42 C41 C40 115.9(14)
C42 C41 H41A 108.3
C40 C41 H41A 108.3
C42 C41 H41B 108.3
C40 C41 H41B 108.3
H41A C41 H41B 107.4
C35 C42 C41 140.9(12)
C35 C42 H42A 101.8
C41 C42 H42A 101.8
C35 C42 H42B 101.8
C41 C42 H42B 101.8
H42A C42 H42B 104.7

loop_
_geom_bond_atom_site_label_1
_geom_bond_atom_site_label_2
_geom_bond_distance
C1 C2 1.535(3)
C1 C11 1.538(3)
C1 C9 1.543(3)
C1 C6 1.547(3)
C2 C3 1.535(3)
C2 H2A 0.9900
C2 H2B 0.9900
C3 C10 1.527(4)
C3 C4 1.535(3)
C3 H3 1.0000
C4 C5 1.541(3)
C4 H4A 0.9900
C4 H4B 0.9900
C5 C23 1.533(3)
C5 C6 1.542(3)
C5 C7 1.550(3)
C6 H6A 0.9900
C6 H6B 0.9900
C7 C8 1.535(3)
C7 H7A 0.9900
C7 H7B 0.9900
C8 C10 1.526(3)
C8 C9 1.535(3)
C8 H8 1.0000
C9 H9A 0.9900
C9 H9B 0.9900
C10 H10A 0.9900
C10 H10B 0.9900
C11 C16 1.394(3)
C11 C12 1.399(3)
C12 C13 1.395(3)
C12 H12 0.9500
C13 O1 1.363(3)
C13 C14 1.390(3)
C14 C15 1.381(4)
C14 O2 1.408(3)
C15 O3 1.363(3)
C15 C16 1.400(3)
C16 H16 0.9500
C17 O1 1.431(3)
C17 H17A 0.9800
C17 H17B 0.9800
C17 H17C 0.9800
C18 N1 1.324(3)
C18 O2 1.351(3)
C18 C21 1.393(3)
C19 N2 1.328(4)
C19 N1 1.337(3)
C19 H19 0.9500
C20 N2 1.331(4)
C20 C21 1.385(4)
C20 Cl1 1.726(3)
C21 H21 0.9500
C22 O3 1.418(3)
C22 H22A 0.9800
C22 H22B 0.9800
C22 H22C 0.9800
C23 C24 1.399(3)
C23 C28 1.401(3)
C24 C25 1.396(3)
C24 H24 0.9500
C25 O4 1.369(3)
C25 C26 1.383(3)
C26 C27 1.391(4)
C26 O5 1.408(3)
C27 O6 1.360(3)
C27 C28 1.393(3)
C28 H28 0.9500
C29 O4 1.413(4)
C29 H29A 0.9800
C29 H29B 0.9800
C29 H29C 0.9800
C30 N3 1.321(4)
C30 O5 1.355(3)
C30 C33 1.388(4)
C31 N4 1.323(5)
C31 N3 1.338(4)
C31 H31 0.9500
C32 N4 1.320(5)
C32 C33 1.380(4)
C32 Cl2 1.710(3)
C33 H33 0.9500
C34 O6 1.431(3)
C34 H34A 0.9800
C34 H34B 0.9800
C34 H34C 0.9800
C35 C42 1.246(19)
C35 C36 1.48(2)
C35 H35A 0.9900
C35 H35B 0.9900
C36 C37 1.29(3)
C36 H36A 0.9900
C36 H36B 0.9900
C37 C38 1.39(3)
C37 H37A 0.9900
C37 H37B 0.9900
C38 C39 1.58(2)
C38 H38A 0.9900
C38 H38B 0.9900
C39 C40 1.28(2)
C39 H39A 0.9900
C39 H39B 0.9900
C40 C41 1.65(2)
C40 H40A 0.9900
C40 H40B 0.9900
C41 C42 1.51(2)
C41 H41A 0.9900
C41 H41B 0.9900
C42 H42A 0.9900
C42 H42B 0.9900

loop_
_geom_torsion_atom_site_label_1
_geom_torsion_atom_site_label_2
_geom_torsion_atom_site_label_3
_geom_torsion_atom_site_label_4
_geom_torsion
C11 C1 C2 C3 -178.06(19)
C9 C1 C2 C3 59.5(2)
C6 C1 C2 C3 -58.6(2)
C1 C2 C3 C10 -60.5(2)
C1 C2 C3 C4 60.4(3)
C10 C3 C4 C5 60.3(2)
C2 C3 C4 C5 -60.3(3)
C3 C4 C5 C23 -178.58(19)
C3 C4 C5 C6 58.7(2)
C3 C4 C5 C7 -57.7(2)
C23 C5 C6 C1 179.60(18)
C4 C5 C6 C1 -58.7(2)
C7 C5 C6 C1 58.1(2)
C2 C1 C6 C5 58.5(2)
C11 C1 C6 C5 -179.20(18)
C9 C1 C6 C5 -58.4(2)
C23 C5 C7 C8 178.86(17)
C4 C5 C7 C8 58.1(2)
C6 C5 C7 C8 -58.8(2)
C5 C7 C8 C10 -59.9(2)
C5 C7 C8 C9 60.3(2)
C10 C8 C9 C1 61.1(2)
C7 C8 C9 C1 -59.0(2)
C2 C1 C9 C8 -59.7(2)
C11 C1 C9 C8 176.79(17)
C6 C1 C9 C8 57.6(2)
C7 C8 C10 C3 60.1(2)
C9 C8 C10 C3 -60.2(2)
C4 C3 C10 C8 -60.8(2)
C2 C3 C10 C8 59.7(2)
C2 C1 C11 C16 7.9(3)
C9 C1 C11 C16 128.5(2)
C6 C1 C11 C16 -111.7(2)
C2 C1 C11 C12 -174.02(19)
C9 C1 C11 C12 -53.4(3)
C6 C1 C11 C12 66.5(2)
C16 C11 C12 C13 -1.0(3)
C1 C11 C12 C13 -179.20(19)
C11 C12 C13 O1 -179.2(2)
C11 C12 C13 C14 0.8(3)
O1 C13 C14 C15 -179.6(2)
C12 C13 C14 C15 0.4(3)
O1 C13 C14 O2 3.9(3)
C12 C13 C14 O2 -176.11(19)
C13 C14 C15 O3 178.8(2)
O2 C14 C15 O3 -4.7(3)
C13 C14 C15 C16 -1.4(3)
O2 C14 C15 C16 175.09(19)
C12 C11 C16 C15 0.0(3)
C1 C11 C16 C15 178.1(2)
O3 C15 C16 C11 -179.0(2)
C14 C15 C16 C11 1.2(3)
N2 C20 C21 C18 -0.4(4)
Cl1 C20 C21 C18 178.56(17)
N1 C18 C21 C20 -1.0(3)
O2 C18 C21 C20 -179.8(2)
C4 C5 C23 C24 -112.2(2)
C6 C5 C23 C24 8.4(3)
C7 C5 C23 C24 128.3(2)
C4 C5 C23 C28 67.2(3)
C6 C5 C23 C28 -172.2(2)
C7 C5 C23 C28 -52.3(3)
C28 C23 C24 C25 -0.7(4)
C5 C23 C24 C25 178.7(2)
C23 C24 C25 O4 -179.2(2)
C23 C24 C25 C26 0.6(4)
O4 C25 C26 C27 -179.8(2)
C24 C25 C26 C27 0.4(4)
O4 C25 C26 O5 -2.5(3)
C24 C25 C26 O5 177.7(2)
C25 C26 C27 O6 179.6(2)
O5 C26 C27 O6 2.3(3)
C25 C26 C27 C28 -1.2(4)
O5 C26 C27 C28 -178.6(2)
O6 C27 C28 C23 -179.9(2)
C26 C27 C28 C23 1.1(3)
C24 C23 C28 C27 -0.1(3)
C5 C23 C28 C27 -179.5(2)
N4 C32 C33 C30 1.1(4)
Cl2 C32 C33 C30 -179.7(2)
N3 C30 C33 C32 -0.9(4)
O5 C30 C33 C32 -179.9(2)
O2 C18 N1 C19 -179.9(2)
C21 C18 N1 C19 1.4(3)
N2 C19 N1 C18 -0.5(4)
N1 C19 N2 C20 -0.8(4)
C21 C20 N2 C19 1.2(4)
Cl1 C20 N2 C19 -177.80(18)
O5 C30 N3 C31 179.0(3)
C33 C30 N3 C31 0.1(4)
N4 C31 N3 C30 0.9(5)
C33 C32 N4 C31 -0.3(5)
Cl2 C32 N4 C31 -179.5(2)
N3 C31 N4 C32 -0.8(5)
C14 C13 O1 C17 -174.0(2)
C12 C13 O1 C17 6.1(3)
N1 C18 O2 C14 9.0(3)
C21 C18 O2 C14 -172.2(2)
C15 C14 O2 C18 78.0(3)
C13 C14 O2 C18 -105.4(2)
C14 C15 O3 C22 -177.8(2)
C16 C15 O3 C22 2.4(3)
C26 C25 O4 C29 -178.5(3)
C24 C25 O4 C29 1.3(4)
N3 C30 O5 C26 11.2(3)
C33 C30 O5 C26 -169.8(2)
C25 C26 O5 C30 73.2(3)
C27 C26 O5 C30 -109.4(3)
C26 C27 O6 C34 -178.4(2)
C28 C27 O6 C34 2.5(3)
C42 C35 C36 C37 44(3)
C35 C36 C37 C38 32(3)
C36 C37 C38 C39 -43(3)
C37 C38 C39 C40 -36(3)
C38 C39 C40 C41 51(3)
C39 C40 C41 C42 13(2)
C36 C35 C42 C41 -41(4)
C40 C41 C42 C35 -25(4)
